data_7151713
loop_
_publ_author_name
'Pozharskii, Alexander F.'
'Povalyakhina, Maria A.'
'Degtyarev, Alexander V.'
'Ryabtsova, Oxana V.'
'Ozeryanskii, Valery A.'
'Dyablo, Olga V.'
'Tkachuk, Anna V.'
'Kazheva, Olga N.'
'Chekhlov, Anatolii N.'
'Dyachenko, Oleg A.'

_publ_section_title
;
 Naphthalene proton sponges as hydride donors: diverse appearances of
 the tert-amino-effect.
;
_journal_issue 6
_journal_name_full 'Organic &amp; biomolecular chemistry'
_journal_page_first 1887
_journal_page_last 1900
_journal_paper_doi 10.1039/C0OB00899K
_journal_volume 9
_journal_year 2011
_chemical_formula_sum 'C16 H18 N2 O2'
_chemical_formula_weight 270.32
_chemical_name_systematic
;
?
;
_space_group_IT_number 14
_symmetry_cell_setting monoclinic
_symmetry_space_group_name_Hall '-P 2ybc'
_symmetry_space_group_name_H-M 'P 1 21/c 1'
_atom_sites_solution_hydrogens geom
_atom_sites_solution_primary direct
_atom_sites_solution_secondary difmap
_audit_creation_method SHELXL-97
_cell_angle_alpha 90.00
_cell_angle_beta 109.94(2)
_cell_angle_gamma 90.00
_cell_formula_units_Z 4
_cell_length_a 13.333(2)
_cell_length_b 10.094(2)
_cell_length_c 11.308(4)
_cell_measurement_temperature 293(2)
_cell_volume 1430.6(6)
_computing_structure_refinement 'SHELXL-97 (Sheldrick, 1997)'
_computing_structure_solution 'SHELXS-97 (Sheldrick, 1990)'
_diffrn_ambient_temperature 293(2)
_diffrn_measured_fraction_theta_full 0.975
_diffrn_measured_fraction_theta_max 0.975
_diffrn_radiation_monochromator graphite
_diffrn_radiation_source 'fine-focus sealed tube'
_diffrn_radiation_type MoK\a
_diffrn_radiation_wavelength 0.71070
_diffrn_reflns_av_R_equivalents 0.0182
_diffrn_reflns_av_sigmaI/netI 0.0214
_diffrn_reflns_limit_h_max 15
_diffrn_reflns_limit_h_min -15
_diffrn_reflns_limit_k_max 12
_diffrn_reflns_limit_k_min 0
_diffrn_reflns_limit_l_max 13
_diffrn_reflns_limit_l_min 0
_diffrn_reflns_number 2635
_diffrn_reflns_theta_full 25.01
_diffrn_reflns_theta_max 25.01
_diffrn_reflns_theta_min 1.62
_exptl_absorpt_coefficient_mu 0.084
_exptl_absorpt_correction_type none
_exptl_crystal_density_diffrn 1.255
_exptl_crystal_density_method 'not measured'
_exptl_crystal_F_000 576
_exptl_crystal_size_max 0.38
_exptl_crystal_size_mid 0.28
_exptl_crystal_size_min 0.23
_refine_diff_density_max 0.130
_refine_diff_density_min -0.149
_refine_diff_density_rms 0.027
_refine_ls_extinction_method none
_refine_ls_goodness_of_fit_ref 1.214
_refine_ls_hydrogen_treatment mixed
_refine_ls_matrix_type full
_refine_ls_number_parameters 241
_refine_ls_number_reflns 2508
_refine_ls_number_restraints 0
_refine_ls_restrained_S_all 1.214
_refine_ls_R_factor_all 0.0692
_refine_ls_R_factor_gt 0.0468
_refine_ls_shift/su_max 0.011
_refine_ls_shift/su_mean 0.006
_refine_ls_structure_factor_coef Fsqd
_refine_ls_weighting_details 'calc w=1/[\s^2^(Fo^2^)+(0.0690P)^2^+0.0000P] where P=(Fo^2^+2Fc^2^)/3'
_refine_ls_weighting_scheme calc
_refine_ls_wR_factor_gt 0.1245
_refine_ls_wR_factor_ref 0.1347
_reflns_number_gt 1678
_reflns_number_total 2508
_reflns_threshold_expression >2sigma(I)
_cod_data_source_file C0OB00899K.TXT
_cod_data_source_block a
_cod_original_sg_symbol_H-M P2(1)/c
_cod_database_code 7151713

loop_
_symmetry_equiv_pos_as_xyz
'x, y, z'
'-x, y+1/2, -z+1/2'
'-x, -y, -z'
'x, -y-1/2, z-1/2'

loop_
_atom_site_label
_atom_site_type_symbol
_atom_site_fract_x
_atom_site_fract_y
_atom_site_fract_z
_atom_site_U_iso_or_equiv
_atom_site_adp_type
_atom_site_occupancy
_atom_site_symmetry_multiplicity
_atom_site_calc_flag
_atom_site_refinement_flags
_atom_site_disorder_assembly
_atom_site_disorder_group
O1 O 0.4329(2) -0.1593(3) 0.6512(3) 0.1769(14) Uani 1 1 d . . .
O2 O 0.1278(2) 0.5707(2) 0.1010(2) 0.1282(8) Uani 1 1 d . . .
N1 N 0.24842(19) -0.0377(2) 0.30423(19) 0.0889(7) Uani 1 1 d . . .
N2 N 0.12479(14) 0.17825(19) 0.17168(15) 0.0698(6) Uani 1 1 d . . .
C1 C 0.29762(18) 0.0576(3) 0.3943(2) 0.0694(7) Uani 1 1 d . . .
C2 C 0.3628(2) 0.0207(3) 0.5143(2) 0.0891(9) Uani 1 1 d . . .
C3 C 0.4149(2) 0.1171(5) 0.6040(3) 0.1078(13) Uani 1 1 d . . .
C4 C 0.4130(2) 0.2454(5) 0.5734(3) 0.1016(11) Uani 1 1 d . . .
C5 C 0.35019(17) 0.2897(3) 0.4530(2) 0.0758(7) Uani 1 1 d . . .
C6 C 0.28271(16) 0.1970(2) 0.36467(18) 0.0614(6) Uani 1 1 d . . .
C7 C 0.20480(16) 0.2550(2) 0.25415(18) 0.0597(6) Uani 1 1 d . . .
C8 C 0.20862(19) 0.3907(2) 0.2313(2) 0.0718(7) Uani 1 1 d . . .
C9 C 0.2879(3) 0.4720(3) 0.3113(3) 0.0910(9) Uani 1 1 d . . .
C10 C 0.3535(3) 0.4235(3) 0.4213(3) 0.0914(9) Uani 1 1 d . . .
C11 C 0.2755(4) -0.0446(5) 0.1919(3) 0.1157(12) Uani 1 1 d . . .
C12 C 0.1934(4) -0.1533(3) 0.3321(4) 0.1402(14) Uani 1 1 d . . .
H12A H 0.1974 -0.1502 0.4183 0.210 Uiso 1 1 calc R . .
H12B H 0.2268 -0.2329 0.3173 0.210 Uiso 1 1 calc R . .
H12C H 0.1199 -0.1522 0.2783 0.210 Uiso 1 1 calc R . .
C13 C 0.0982(3) 0.1863(4) 0.0359(2) 0.1003(10) Uani 1 1 d . . .
C14 C 0.0491(3) 0.1112(4) 0.2142(4) 0.0959(9) Uani 1 1 d . . .
C15 C 0.3928(3) -0.1175(5) 0.5467(4) 0.1257(14) Uani 1 1 d . . .
C16 C 0.1217(3) 0.4582(3) 0.1342(3) 0.0955(9) Uani 1 1 d . . .
H3 H 0.453(3) 0.092(3) 0.680(3) 0.109(10) Uiso 1 1 d . . .
H4 H 0.456(3) 0.314(3) 0.636(3) 0.124(10) Uiso 1 1 d . . .
H9 H 0.291(3) 0.566(3) 0.288(3) 0.116(11) Uiso 1 1 d . . .
H10 H 0.399(2) 0.486(3) 0.472(3) 0.102(9) Uiso 1 1 d . . .
H15 H 0.3798 -0.1774 0.4805 0.152 Uiso 1 1 calc R . .
H16 H 0.054(3) 0.400(3) 0.102(3) 0.126(12) Uiso 1 1 d . . .
H111 H 0.216(3) -0.062(3) 0.127(4) 0.116(12) Uiso 1 1 d . . .
H112 H 0.327(3) -0.112(3) 0.201(3) 0.127(11) Uiso 1 1 d . . .
H113 H 0.315(2) 0.040(3) 0.176(2) 0.099(10) Uiso 1 1 d . . .
H131 H 0.027(2) 0.231(3) -0.004(3) 0.100(9) Uiso 1 1 d . . .
H132 H 0.098(2) 0.082(3) 0.012(2) 0.106(9) Uiso 1 1 d . . .
H133 H 0.159(3) 0.240(3) 0.018(3) 0.120(11) Uiso 1 1 d . . .
H141 H -0.016(3) 0.154(3) 0.184(3) 0.141(14) Uiso 1 1 d . . .
H142 H 0.037(3) 0.010(4) 0.185(3) 0.131(12) Uiso 1 1 d . . .
H143 H 0.072(2) 0.112(3) 0.310(3) 0.121(11) Uiso 1 1 d . . .

loop_
_atom_site_aniso_label
_atom_site_aniso_U_11
_atom_site_aniso_U_22
_atom_site_aniso_U_33
_atom_site_aniso_U_23
_atom_site_aniso_U_13
_atom_site_aniso_U_12
O1 0.149(2) 0.243(4) 0.132(2) 0.117(2) 0.0394(17) 0.065(2)
O2 0.1441(19) 0.0924(16) 0.151(2) 0.0362(14) 0.0539(16) 0.0317(14)
N1 0.1184(18) 0.0730(15) 0.0757(14) -0.0012(11) 0.0335(13) 0.0090(13)
N2 0.0685(11) 0.0869(14) 0.0484(10) -0.0039(9) 0.0127(9) -0.0064(10)
C1 0.0673(13) 0.0902(18) 0.0525(13) 0.0086(13) 0.0227(11) 0.0093(13)
C2 0.0739(15) 0.133(3) 0.0615(17) 0.0339(18) 0.0240(14) 0.0227(17)
C3 0.0680(18) 0.198(4) 0.0487(18) 0.020(2) 0.0087(14) 0.007(2)
C4 0.0712(17) 0.170(4) 0.0568(17) -0.019(2) 0.0125(14) -0.013(2)
C5 0.0621(13) 0.107(2) 0.0592(14) -0.0196(14) 0.0218(11) -0.0083(14)
C6 0.0589(12) 0.0808(16) 0.0440(11) -0.0042(11) 0.0170(10) 0.0015(12)
C7 0.0630(12) 0.0686(15) 0.0506(12) -0.0058(10) 0.0232(10) 0.0012(11)
C8 0.0777(15) 0.0690(16) 0.0752(15) -0.0029(13) 0.0345(13) 0.0073(14)
C9 0.100(2) 0.073(2) 0.111(2) -0.0162(18) 0.050(2) -0.0059(17)
C10 0.0829(19) 0.097(2) 0.100(2) -0.039(2) 0.0388(17) -0.0245(18)
C11 0.121(3) 0.139(3) 0.086(2) -0.023(2) 0.033(2) 0.032(3)
C12 0.188(4) 0.077(2) 0.149(3) 0.0053(19) 0.050(3) -0.004(2)
C13 0.101(2) 0.127(3) 0.0557(16) -0.0008(16) 0.0048(15) 0.009(2)
C14 0.079(2) 0.108(3) 0.097(2) -0.010(2) 0.0252(17) -0.0179(19)
C15 0.106(2) 0.173(4) 0.102(3) 0.068(3) 0.040(2) 0.045(2)
C16 0.106(2) 0.079(2) 0.106(2) 0.0213(18) 0.0431(19) 0.0244(19)

loop_
_atom_type_symbol
_atom_type_description
_atom_type_scat_dispersion_real
_atom_type_scat_dispersion_imag
_atom_type_scat_source
C C 0.0033 0.0016 'International Tables Vol C Tables 4.2.6.8 and 6.1.1.4'
H H 0.0000 0.0000 'International Tables Vol C Tables 4.2.6.8 and 6.1.1.4'
N N 0.0061 0.0033 'International Tables Vol C Tables 4.2.6.8 and 6.1.1.4'
O O 0.0106 0.0060 'International Tables Vol C Tables 4.2.6.8 and 6.1.1.4'

loop_
_geom_angle_atom_site_label_1
_geom_angle_atom_site_label_2
_geom_angle_atom_site_label_3
_geom_angle
_geom_angle_site_symmetry_1
_geom_angle_site_symmetry_3
_geom_angle_publ_flag
C1 N1 C11 118.8(3) . . ?
C1 N1 C12 122.5(2) . . ?
C11 N1 C12 116.5(3) . . ?
C7 N2 C14 120.5(2) . . ?
C7 N2 C13 122.1(2) . . ?
C14 N2 C13 115.8(3) . . ?
C2 C1 N1 120.7(2) . . ?
C2 C1 C6 118.6(2) . . ?
N1 C1 C6 120.73(19) . . ?
C1 C2 C3 120.6(3) . . ?
C1 C2 C15 121.8(3) . . ?
C3 C2 C15 117.0(3) . . ?
C4 C3 C2 121.4(3) . . ?
C3 C4 C5 120.7(3) . . ?
C10 C5 C4 119.6(3) . . ?
C10 C5 C6 121.0(2) . . ?
C4 C5 C6 119.4(3) . . ?
C5 C6 C1 117.9(2) . . ?
C5 C6 C7 115.5(2) . . ?
C1 C6 C7 126.5(2) . . ?
N2 C7 C8 119.4(2) . . ?
N2 C7 C6 121.0(2) . . ?
C8 C7 C6 119.6(2) . . ?
C9 C8 C7 121.5(2) . . ?
C9 C8 C16 116.2(3) . . ?
C7 C8 C16 121.7(2) . . ?
C10 C9 C8 119.7(3) . . ?
C9 C10 C5 121.3(3) . . ?
O1 C15 C2 125.2(5) . . ?
O2 C16 C8 123.5(3) . . ?

loop_
_geom_bond_atom_site_label_1
_geom_bond_atom_site_label_2
_geom_bond_distance
_geom_bond_site_symmetry_2
_geom_bond_publ_flag
O1 C15 1.195(4) . ?
O2 C16 1.207(4) . ?
N1 C1 1.392(3) . ?
N1 C11 1.436(4) . ?
N1 C12 1.468(4) . ?
N2 C7 1.389(3) . ?
N2 C14 1.428(3) . ?
N2 C13 1.455(3) . ?
C1 C2 1.390(3) . ?
C1 C6 1.444(3) . ?
C2 C3 1.406(5) . ?
C2 C15 1.463(5) . ?
C3 C4 1.339(5) . ?
C4 C5 1.406(4) . ?
C5 C10 1.402(4) . ?
C5 C6 1.439(3) . ?
C6 C7 1.448(3) . ?
C7 C8 1.398(3) . ?
C8 C9 1.399(4) . ?
C8 C16 1.465(4) . ?
C9 C10 1.345(4) . ?

loop_
_geom_torsion_atom_site_label_1
_geom_torsion_atom_site_label_2
_geom_torsion_atom_site_label_3
_geom_torsion_atom_site_label_4
_geom_torsion
_geom_torsion_site_symmetry_1
_geom_torsion_site_symmetry_2
_geom_torsion_site_symmetry_3
_geom_torsion_site_symmetry_4
_geom_torsion_publ_flag
C11 N1 C1 C2 -117.0(3) . . . . ?
C12 N1 C1 C2 45.8(4) . . . . ?
C11 N1 C1 C6 62.5(3) . . . . ?
C12 N1 C1 C6 -134.7(3) . . . . ?
N1 C1 C2 C3 178.1(2) . . . . ?
C6 C1 C2 C3 -1.4(3) . . . . ?
N1 C1 C2 C15 7.5(4) . . . . ?
C6 C1 C2 C15 -172.0(2) . . . . ?
C1 C2 C3 C4 -7.2(4) . . . . ?
C15 C2 C3 C4 163.9(3) . . . . ?
C2 C3 C4 C5 6.0(5) . . . . ?
C3 C4 C5 C10 -176.9(3) . . . . ?
C3 C4 C5 C6 3.7(4) . . . . ?
C10 C5 C6 C1 168.7(2) . . . . ?
C4 C5 C6 C1 -11.9(3) . . . . ?
C10 C5 C6 C7 -12.0(3) . . . . ?
C4 C5 C6 C7 167.4(2) . . . . ?
C2 C1 C6 C5 10.6(3) . . . . ?
N1 C1 C6 C5 -168.91(19) . . . . ?
C2 C1 C6 C7 -168.6(2) . . . . ?
N1 C1 C6 C7 11.9(3) . . . . ?
C14 N2 C7 C8 -117.9(3) . . . . ?
C13 N2 C7 C8 47.4(3) . . . . ?
C14 N2 C7 C6 60.7(3) . . . . ?
C13 N2 C7 C6 -134.0(3) . . . . ?
C5 C6 C7 N2 -170.17(17) . . . . ?
C1 C6 C7 N2 9.1(3) . . . . ?
C5 C6 C7 C8 8.5(3) . . . . ?
C1 C6 C7 C8 -172.3(2) . . . . ?
N2 C7 C8 C9 -179.7(2) . . . . ?
C6 C7 C8 C9 1.6(3) . . . . ?
N2 C7 C8 C16 9.5(3) . . . . ?
C6 C7 C8 C16 -169.2(2) . . . . ?
C7 C8 C9 C10 -8.9(4) . . . . ?
C16 C8 C9 C10 162.4(2) . . . . ?
C8 C9 C10 C5 5.4(4) . . . . ?
C4 C5 C10 C9 -174.1(2) . . . . ?
C6 C5 C10 C9 5.4(4) . . . . ?
C1 C2 C15 O1 -166.8(3) . . . . ?
C3 C2 C15 O1 22.3(5) . . . . ?
C9 C8 C16 O2 18.4(4) . . . . ?
C7 C8 C16 O2 -170.4(3) . . . . ?

loop_
_cod_related_entry_id
_cod_related_entry_database
_cod_related_entry_code
1 ChemSpider 17285061
